data_4344792
loop_
_publ_author_name
'Plundrich, Gudrun T.'
'Wadepohl, Hubert'
'Gade, Lutz H.'

_publ_section_title
;
 Synthesis and Reactivity of Group 4 Metal Benzyl Complexes Supported by
 Carbazolide-Based PNP Pincer Ligands.
;
_journal_issue 1
_journal_name_full 'Inorganic chemistry'
_journal_page_first 353
_journal_paper_doi 10.1021/acs.inorgchem.5b02498
_journal_volume 55
_journal_year 2015
_chemical_formula_moiety 'C46 H46 Cl3 N P2 Zr'
_chemical_formula_sum 'C46 H46 Cl3 N P2 Zr'
_chemical_formula_weight 872.35
_chemical_properties_physical air-sensitive
_space_group_crystal_system triclinic
_space_group_IT_number 2
_space_group_name_Hall '-P 1'
_space_group_name_H-M_alt 'P -1'
_symmetry_cell_setting triclinic
_symmetry_Int_Tables_number 2
_symmetry_space_group_name_Hall '-P 1'
_symmetry_space_group_name_H-M 'P -1'
_atom_sites_solution_hydrogens geom
_atom_sites_solution_primary iterative
_atom_sites_solution_secondary difmap
_audit_block_code ga_gp23
_audit_creation_date
;
'Fri Jul 11 11:29:04 2014'
;
_audit_update_record 'Fri Jul 11 11:31:38 CEST 2014'
_cell_angle_alpha 76.9709(13)
_cell_angle_beta 77.1365(13)
_cell_angle_gamma 71.1366(13)
_cell_formula_units_Z 2
_cell_length_a 11.01348(15)
_cell_length_b 11.11271(16)
_cell_length_c 18.5400(3)
_cell_measurement_reflns_used 26451
_cell_measurement_temperature 120(1)
_cell_measurement_theta_max 29.0720
_cell_measurement_theta_min 3.5860
_cell_volume 2064.18(6)
_computing_cell_refinement
;
CrysAlisPro, Agilent Technologies,
Version 1.171.37.33 (release 27-03-2014 CrysAlis171 .NET)
(compiled Mar 27 2014,17:12:48)
;
_computing_data_collection
;
CrysAlisPro, Agilent Technologies,
Version 1.171.37.33 (release 27-03-2014 CrysAlis171 .NET)
(compiled Mar 27 2014,17:12:48)
;
_computing_data_reduction
;
CrysAlisPro, Agilent Technologies,
Version 1.171.37.33 (release 27-03-2014 CrysAlis171 .NET)
(compiled Mar 27 2014,17:12:48)
;
_computing_molecular_graphics 'Olex2 (Dolomanov et al., 2009)'
_computing_publication_material 'encif (Wadepohl, 2009-14); encifer 1.4 (CCDC, 2011)'
_computing_structure_refinement 'ShelXL (Sheldrick, 2008)'
_computing_structure_solution 'SUPERFLIP (Palatinus, 2007-2009)'
_diffrn_ambient_environment N~2~
_diffrn_ambient_temperature 120(1)
_diffrn_detector 'CCD plate'
_diffrn_detector_area_resol_mean 7.9621
_diffrn_detector_type Eos
_diffrn_measured_fraction_theta_full 0.998
_diffrn_measured_fraction_theta_max 0.937
_diffrn_measurement_details
;
  1 omega  -50.00    9.00   0.5000   20.0000
omega____ theta____ kappa____ phi______ frames
    -       18.8505  -57.0000 -120.0000 118

  2 omega   -2.00   88.00   0.5000   20.0000
omega____ theta____ kappa____ phi______ frames
    -       18.8505   57.0000   30.0000 180

  3 omega    2.00   81.00   0.5000   20.0000
omega____ theta____ kappa____ phi______ frames
    -       18.8505   38.0000 -180.0000 158

  4 omega   -7.00   87.00   0.5000   20.0000
omega____ theta____ kappa____ phi______ frames
    -       18.8505   77.0000 -120.0000 188

  5 omega   -7.00   41.00   0.5000   20.0000
omega____ theta____ kappa____ phi______ frames
    -       18.8505   38.0000    0.0000 96

  6 omega  -54.00   42.00   0.5000   20.0000
omega____ theta____ kappa____ phi______ frames
    -       18.8505  -38.0000    0.0000 192

  7 omega  -11.00   36.00   0.5000   20.0000
omega____ theta____ kappa____ phi______ frames
    -       18.8505   77.0000  120.0000 94

  8 omega  -43.00   48.00   0.5000   20.0000
omega____ theta____ kappa____ phi______ frames
    -       18.8505  -77.0000  150.0000 182

  9 omega   -7.00   61.00   0.5000   20.0000
omega____ theta____ kappa____ phi______ frames
    -       18.8505  -99.0000  -60.0000 136

 10 omega  -83.00  -45.00   0.5000   20.0000
omega____ theta____ kappa____ phi______ frames
    -      -18.9286  136.0000  -20.0000 76

 11 omega   -7.00   91.00   0.5000   20.0000
omega____ theta____ kappa____ phi______ frames
    -       18.8505   38.0000   30.0000 196

 12 omega   -7.00   91.00   0.5000   20.0000
omega____ theta____ kappa____ phi______ frames
    -       18.8505   38.0000  -60.0000 196

 13 omega  -11.00   89.00   0.5000   20.0000
omega____ theta____ kappa____ phi______ frames
    -       18.8505   77.0000 -180.0000 200

 14 omega  -20.00   61.00   0.5000   20.0000
omega____ theta____ kappa____ phi______ frames
    -       18.8505  -99.0000   90.0000 162

 15 omega   35.00   95.00   0.5000   20.0000
omega____ theta____ kappa____ phi______ frames
    -       18.8505  178.0000   60.0000 120

 16 omega  -88.00    2.00   0.5000   20.0000
omega____ theta____ kappa____ phi______ frames
    -      -18.9286  -57.0000   30.0000 180

 17 omega  -44.00   54.00   0.5000   20.0000
omega____ theta____ kappa____ phi______ frames
    -      -18.9286   38.0000  150.0000 196

 18 omega  -81.00  -29.00   0.5000   20.0000
omega____ theta____ kappa____ phi______ frames
    -      -18.9286  133.0000  161.0000 104

 19 omega  -20.00   14.00   0.5000   20.0000
omega____ theta____ kappa____ phi______ frames
    -       18.8505  -99.0000   30.0000 68

 20 omega  -40.00   50.00   0.5000   20.0000
omega____ theta____ kappa____ phi______ frames
    -      -18.9286   57.0000  -30.0000 180

;
_diffrn_measurement_device 'four-circle diffractometer'
_diffrn_measurement_device_type 'Agilent SuperNova, Dual, Cu at zero, Eos'
_diffrn_measurement_method '\w scans'
_diffrn_measurement_specimen_support 'polyimid foil'
_diffrn_orient_matrix_UB_11 -0.0183145000
_diffrn_orient_matrix_UB_12 -0.0298507000
_diffrn_orient_matrix_UB_13 -0.0242193000
_diffrn_orient_matrix_UB_21 -0.0290493000
_diffrn_orient_matrix_UB_22 -0.0365077000
_diffrn_orient_matrix_UB_23 0.0315756000
_diffrn_orient_matrix_UB_31 -0.0598175000
_diffrn_orient_matrix_UB_32 0.0495497000
_diffrn_orient_matrix_UB_33 -0.0004656000
_diffrn_radiation_monochromator mirror
_diffrn_radiation_probe x-ray
_diffrn_radiation_type 'Mo K\a'
_diffrn_radiation_wavelength 0.71073
_diffrn_reflns_av_R_equivalents 0.0380
_diffrn_reflns_av_unetI/netI 0.0286
_diffrn_reflns_laue_measured_fraction_full 0.998
_diffrn_reflns_laue_measured_fraction_max 0.937
_diffrn_reflns_limit_h_max 15
_diffrn_reflns_limit_h_min -14
_diffrn_reflns_limit_k_max 15
_diffrn_reflns_limit_k_min -15
_diffrn_reflns_limit_l_max 25
_diffrn_reflns_limit_l_min -25
_diffrn_reflns_number 63593
_diffrn_reflns_point_group_measured_fraction_full 0.998
_diffrn_reflns_point_group_measured_fraction_max 0.937
_diffrn_reflns_theta_full 25.242
_diffrn_reflns_theta_max 29.092
_diffrn_reflns_theta_min 3.253
_diffrn_source 'microfocus X-Ray tube'
_exptl_absorpt_coefficient_mu 0.572
_exptl_absorpt_correction_T_max 0.982
_exptl_absorpt_correction_T_min 0.952
_exptl_absorpt_correction_type gaussian
_exptl_absorpt_process_details
;
CrysAlisPro, Agilent Technologies,
Version 1.171.37.33 (release 27-03-2014 CrysAlis171 .NET)
(compiled Mar 27 2014,17:12:48)
Numerical absorption correction based on gaussian integration over
            a multifaceted crystal model
Empirical absorption correction using spherical harmonics,
 implemented in SCALE3 ABSPACK scaling algorithm.
;
_exptl_crystal_colour red
_exptl_crystal_colour_primary red
_exptl_crystal_density_diffrn 1.404
_exptl_crystal_description irregular
_exptl_crystal_F_000 900
_exptl_crystal_size_max 0.2881
_exptl_crystal_size_mid 0.1207
_exptl_crystal_size_min 0.0757
_refine_diff_density_max 0.487
_refine_diff_density_min -0.401
_refine_diff_density_rms 0.067
_refine_ls_extinction_method none
_refine_ls_goodness_of_fit_ref 1.158
_refine_ls_hydrogen_treatment constr
_refine_ls_matrix_type full
_refine_ls_number_parameters 503
_refine_ls_number_reflns 10389
_refine_ls_number_restraints 426
_refine_ls_restrained_S_all 1.135
_refine_ls_R_factor_all 0.0436
_refine_ls_R_factor_gt 0.0381
_refine_ls_shift/su_max 0.002
_refine_ls_shift/su_mean 0.000
_refine_ls_structure_factor_coef Fsqd
_refine_ls_weighting_details 'w=1/[\s^2^(Fo^2^)+(0.0238P)^2^+1.8814P] where P=(Fo^2^+2Fc^2^)/3'
_refine_ls_weighting_scheme calc
_refine_ls_wR_factor_gt 0.0771
_refine_ls_wR_factor_ref 0.0791
_reflns_Friedel_coverage 0.000
_reflns_number_gt 9636
_reflns_number_total 10389
_reflns_threshold_expression 'I > 2\s(I)'
_cod_data_source_file ic5b02498_si_002.cif
_cod_data_source_block ga_gp23
_cod_database_code 4344792
_audit_block_refno 2101
_audit_block_usercomment 'gp315, irregular, red'
_shelxl_version_number 2014-3
_chemical_oxdiff_formula 'C46 H46 N1 P2 Zr1 Cl3'
_chemical_oxdiff_usercomment 'gp315, irregular, red'
_shelx_space_group_comment
;
The symmetry employed for this shelxl refinement is uniquely defined
by the following loop, which should always be used as a source of
symmetry information in preference to the above space-group names.
They are only intended as comments.
;
_shelx_estimated_absorpt_t_max 0.945
_shelx_estimated_absorpt_t_min 0.945
_reflns_odcompleteness_completeness 99.82
_reflns_odcompleteness_iscentric 1
_reflns_odcompleteness_theta 26.32
_olex2_refinement_description
;
1. Fixed Uiso
 At 1.2 times of:
  All C(H) groups, All C(H,H) groups
 At 1.5 times of:
  All C(H,H,H) groups
2. Uiso/Uaniso restraints and constraints
C2 \\sim C3 \\sim C4 \\sim C5 \\sim C6 \\sim C7 \\sim C8 \\sim C9 \\sim C10
\\sim C11 \\sim C12 \\sim C13 \\sim C14 \\sim C15 \\sim C16 \\sim C17 \\sim C18
\\sim C19 \\sim C20 \\sim C21 \\sim C22 \\sim C23 \\sim C24 \\sim C25 \\sim C26
\\sim C27 \\sim C28 \\sim C29 \\sim C36 \\sim C37 \\sim C38 \\sim C39 \\sim C40
\\sim C41 \\sim C42 \\sim C43 \\sim C44 \\sim C45 \\sim C46 \\sim C47 \\sim
C30B \\sim C31B \\sim C32B \\sim C33B \\sim C34B \\sim C35B \\sim C30A \\sim
C31A \\sim C32A \\sim C33A \\sim C34A \\sim C35A: within 1.7A with sigma of
0.04 and sigma for terminal atoms of 0.08
Uanis(C30A) = Uanis(C30B)
Uanis(C33A) = Uanis(C33B)
3. Others
 Sof(C30A)=Sof(C31A)=Sof(H31A)=Sof(C32A)=Sof(H32A)=Sof(C33A)=Sof(H33A)=
 Sof(C34A)=Sof(H34A)=Sof(C35A)=Sof(H35A)=1-FVAR(1)
 Sof(C30B)=Sof(C31B)=Sof(H31B)=Sof(C32B)=Sof(H32B)=Sof(C33B)=Sof(H33B)=
 Sof(C34B)=Sof(H34B)=Sof(C35B)=Sof(H35B)=FVAR(1)
4.a Secondary CH2 refined with riding coordinates:
 C14(H14A,H14B), C15(H15A,H15B)
4.b Aromatic/amide H refined with riding coordinates:
 C4(H4), C6(H6), C9(H9), C11(H11), C25(H25), C26(H26), C27(H27), C28(H28),
 C29(H29), C37(H37), C38(H38), C39(H39), C40(H40), C41(H41), C43(H43), C44(H44),
  C45(H45), C46(H46), C47(H47), C31B(H31B), C32B(H32B), C33B(H33B), C34B(H34B),
 C35B(H35B), C31A(H31A), C32A(H32A), C33A(H33A), C34A(H34A), C35A(H35A)
4.c Fitted hexagon refined as free rotating group:
 C30B(C31B,C32B,C33B,C34B,C35B), C30A(C31A,C32A,C33A,C34A,C35A)
4.d Idealised Me refined as rotating group:
 C17(H17A,H17B,H17C), C18(H18A,H18B,H18C), C19(H19A,H19B,H19C), C21(H21A,H21B,
 H21C), C22(H22A,H22B,H22C), C23(H23A,H23B,H23C)
;
_olex2_submission_special_instructions 'No special instructions were received'
_cell_oxdiff_length_a 11.01348(15)
_cell_oxdiff_length_b 11.11271(16)
_cell_oxdiff_length_c 18.5400(3)
_cell_oxdiff_angle_alpha 76.9709(13)
_cell_oxdiff_angle_beta 77.1365(13)
_cell_oxdiff_angle_gamma 71.1366(13)
_cell_oxdiff_volume 2064.18(5)
_cell_oxdiff_measurement_reflns_used 26451

loop_
_symmetry_equiv_pos_as_xyz
'x, y, z'
'-x, -y, -z'

loop_
_atom_site_label
_atom_site_type_symbol
_atom_site_fract_x
_atom_site_fract_y
_atom_site_fract_z
_atom_site_U_iso_or_equiv
_atom_site_adp_type
_atom_site_occupancy
_atom_site_site_symmetry_order
_atom_site_calc_flag
_atom_site_refinement_flags_posn
_atom_site_refinement_flags_occupancy
_atom_site_disorder_assembly
_atom_site_disorder_group
Zr Zr 0.74448(2) -0.00809(2) 0.71104(2) 0.01229(5) Uani 1 1 d . . . .
Cl1 Cl 0.51969(5) 0.01995(5) 0.70501(3) 0.02795(12) Uani 1 1 d . . . .
Cl2 Cl 0.68373(5) 0.16626(5) 0.78032(3) 0.02257(10) Uani 1 1 d . . . .
Cl3 Cl 0.81952(5) -0.16850(5) 0.62773(3) 0.02235(10) Uani 1 1 d . . . .
P1 P 0.78941(5) 0.16646(5) 0.58362(3) 0.01461(10) Uani 1 1 d . . . .
P2 P 0.71541(5) -0.20649(4) 0.82834(3) 0.01373(10) Uani 1 1 d . . . .
N N 0.94135(15) -0.05813(14) 0.73465(8) 0.0135(3) Uani 1 1 d . . . .
C2 C 0.98226(17) -0.12449(17) 0.80353(10) 0.0139(3) Uani 1 1 d . . . .
C3 C 0.96212(17) -0.24003(17) 0.84631(10) 0.0142(4) Uani 1 1 d . . . .
C4 C 1.01169(18) -0.28543(18) 0.91294(10) 0.0164(4) Uani 1 1 d . . . .
H4 H 0.9983 -0.3635 0.9422 0.020 Uiso 1 1 calc R . . .
C5 C 1.08077(18) -0.22269(18) 0.93992(10) 0.0166(4) Uani 1 1 d . . . .
C6 C 1.10262(18) -0.11032(18) 0.89599(11) 0.0168(4) Uani 1 1 d . . . .
H6 H 1.1493 -0.0657 0.9122 0.020 Uiso 1 1 calc R . . .
C7 C 1.05572(18) -0.06283(18) 0.82762(10) 0.0146(4) Uani 1 1 d . . . .
C8 C 1.06955(17) 0.04424(17) 0.76896(10) 0.0139(3) Uani 1 1 d . . . .
C9 C 1.13534(18) 0.13627(18) 0.76093(11) 0.0163(4) Uani 1 1 d . . . .
H9 H 1.1769 0.1381 0.8002 0.020 Uiso 1 1 calc R . . .
C10 C 1.13930(18) 0.22469(18) 0.69513(11) 0.0165(4) Uani 1 1 d . . . .
C11 C 1.08369(18) 0.21195(18) 0.63705(11) 0.0167(4) Uani 1 1 d . . . .
H11 H 1.0931 0.2678 0.5904 0.020 Uiso 1 1 calc R . . .
C12 C 1.01585(18) 0.12326(17) 0.64310(10) 0.0141(3) Uani 1 1 d . . . .
C13 C 1.00378(17) 0.04077(17) 0.71263(10) 0.0137(3) Uani 1 1 d . . . .
C14 C 0.96744(18) 0.11500(19) 0.57462(10) 0.0163(4) Uani 1 1 d . . . .
H14A H 1.0007 0.0248 0.5653 0.020 Uiso 1 1 calc R . . .
H14B H 1.0034 0.1695 0.5305 0.020 Uiso 1 1 calc R . . .
C15 C 0.88411(18) -0.31012(17) 0.82364(11) 0.0159(4) Uani 1 1 d . . . .
H15A H 0.8877 -0.3931 0.8580 0.019 Uiso 1 1 calc R . . .
H15B H 0.9197 -0.3283 0.7720 0.019 Uiso 1 1 calc R . . .
C16 C 1.1280(2) -0.2813(2) 1.01538(11) 0.0200(4) Uani 1 1 d . . . .
C17 C 1.1960(3) -0.1988(2) 1.03821(13) 0.0327(5) Uani 1 1 d . . . .
H17A H 1.2732 -0.1930 1.0009 0.049 Uiso 1 1 calc GR . . .
H17B H 1.2220 -0.2385 1.0874 0.049 Uiso 1 1 calc GR . . .
H17C H 1.1363 -0.1122 1.0410 0.049 Uiso 1 1 calc GR . . .
C18 C 1.2248(2) -0.4157(2) 1.01043(12) 0.0281(5) Uani 1 1 d . . . .
H18A H 1.1823 -0.4711 0.9973 0.042 Uiso 1 1 calc GR . . .
H18B H 1.2538 -0.4538 1.0590 0.042 Uiso 1 1 calc GR . . .
H18C H 1.3000 -0.4079 0.9718 0.042 Uiso 1 1 calc GR . . .
C19 C 1.0116(2) -0.2940(2) 1.07652(12) 0.0285(5) Uani 1 1 d . . . .
H19A H 0.9480 -0.2090 1.0785 0.043 Uiso 1 1 calc GR . . .
H19B H 1.0413 -0.3285 1.1251 0.043 Uiso 1 1 calc GR . . .
H19C H 0.9711 -0.3526 1.0650 0.043 Uiso 1 1 calc GR . . .
C20 C 1.1953(2) 0.3384(2) 0.68406(12) 0.0225(4) Uani 1 1 d . . . .
C21 C 1.2638(2) 0.3320(2) 0.74837(13) 0.0310(5) Uani 1 1 d . . . .
H21A H 1.2017 0.3334 0.7954 0.047 Uiso 1 1 calc GR . . .
H21B H 1.2980 0.4063 0.7387 0.047 Uiso 1 1 calc GR . . .
H21C H 1.3356 0.2522 0.7524 0.047 Uiso 1 1 calc GR . . .
C22 C 1.2925(3) 0.3425(3) 0.61126(14) 0.0376(6) Uani 1 1 d . . . .
H22A H 1.3652 0.2633 0.6139 0.056 Uiso 1 1 calc GR . . .
H22B H 1.3252 0.4172 0.6042 0.056 Uiso 1 1 calc GR . . .
H22C H 1.2495 0.3496 0.5689 0.056 Uiso 1 1 calc GR . . .
C23 C 1.0816(3) 0.4626(2) 0.67964(17) 0.0384(6) Uani 1 1 d . . . .
H23A H 1.0421 0.4721 0.6355 0.058 Uiso 1 1 calc GR . . .
H23B H 1.1138 0.5368 0.6756 0.058 Uiso 1 1 calc GR . . .
H23C H 1.0165 0.4580 0.7250 0.058 Uiso 1 1 calc GR . . .
C24 C 0.75310(19) 0.15270(18) 0.49536(10) 0.0168(4) Uani 1 1 d . . . .
C25 C 0.6725(2) 0.0789(2) 0.49484(12) 0.0234(4) Uani 1 1 d . . . .
H25 H 0.6372 0.0345 0.5406 0.028 Uiso 1 1 calc R . . .
C26 C 0.6437(2) 0.0704(2) 0.42712(12) 0.0272(5) Uani 1 1 d . . . .
H26 H 0.5894 0.0193 0.4267 0.033 Uiso 1 1 calc R . . .
C27 C 0.6935(2) 0.1357(2) 0.36043(12) 0.0252(5) Uani 1 1 d . . . .
H27 H 0.6733 0.1299 0.3144 0.030 Uiso 1 1 calc R . . .
C28 C 0.7730(2) 0.2097(2) 0.36087(11) 0.0230(4) Uani 1 1 d . . . .
H28 H 0.8072 0.2546 0.3150 0.028 Uiso 1 1 calc R . . .
C29 C 0.80314(19) 0.21887(19) 0.42790(11) 0.0196(4) Uani 1 1 d . . . .
H29 H 0.8576 0.2700 0.4279 0.024 Uiso 1 1 calc R . . .
C36 C 0.6191(2) -0.30192(18) 0.81464(10) 0.0173(4) Uani 1 1 d . . . .
C37 C 0.6769(2) -0.4228(2) 0.79399(12) 0.0252(4) Uani 1 1 d . . . .
H37 H 0.7689 -0.4564 0.7857 0.030 Uiso 1 1 calc R . . .
C38 C 0.6000(3) -0.4946(2) 0.78550(14) 0.0356(6) Uani 1 1 d . . . .
H38 H 0.6397 -0.5772 0.7712 0.043 Uiso 1 1 calc R . . .
C39 C 0.4664(3) -0.4465(2) 0.79771(13) 0.0337(6) Uani 1 1 d . . . .
H39 H 0.4143 -0.4967 0.7929 0.040 Uiso 1 1 calc R . . .
C40 C 0.4082(2) -0.3255(2) 0.81692(12) 0.0293(5) Uani 1 1 d . . . .
H40 H 0.3161 -0.2919 0.8244 0.035 Uiso 1 1 calc R . . .
C41 C 0.4839(2) -0.2530(2) 0.82529(11) 0.0235(4) Uani 1 1 d . . . .
H41 H 0.4436 -0.1695 0.8383 0.028 Uiso 1 1 calc R . . .
C42 C 0.66372(18) -0.18301(18) 0.92579(10) 0.0151(4) Uani 1 1 d . . . .
C43 C 0.69591(19) -0.08869(19) 0.94968(11) 0.0190(4) Uani 1 1 d . . . .
H43 H 0.7408 -0.0345 0.9147 0.023 Uiso 1 1 calc R . . .
C44 C 0.6625(2) -0.0737(2) 1.02455(11) 0.0215(4) Uani 1 1 d . . . .
H44 H 0.6856 -0.0099 1.0406 0.026 Uiso 1 1 calc R . . .
C45 C 0.5957(2) -0.1512(2) 1.07597(11) 0.0225(4) Uani 1 1 d . . . .
H45 H 0.5726 -0.1403 1.1271 0.027 Uiso 1 1 calc R . . .
C46 C 0.5626(2) -0.2446(2) 1.05267(11) 0.0230(4) Uani 1 1 d . . . .
H46 H 0.5165 -0.2976 1.0879 0.028 Uiso 1 1 calc R . . .
C47 C 0.59636(19) -0.26129(19) 0.97796(11) 0.0196(4) Uani 1 1 d . . . .
H47 H 0.5738 -0.3258 0.9623 0.024 Uiso 1 1 calc R . . .
C30B C 0.7229(4) 0.3430(3) 0.5840(2) 0.0161(4) Uani 0.436(7) 1 d . P A 2
C31B C 0.6028(3) 0.4079(3) 0.5617(3) 0.0249(13) Uani 0.436(7) 1 d G P A 2
H31B H 0.5571 0.3625 0.5452 0.030 Uiso 0.436(7) 1 calc R P A 2
C32B C 0.5495(3) 0.5391(3) 0.5635(4) 0.0297(15) Uani 0.436(7) 1 d G P A 2
H32B H 0.4674 0.5834 0.5483 0.036 Uiso 0.436(7) 1 calc R P A 2
C33B C 0.6163(5) 0.6055(3) 0.5876(2) 0.0284(6) Uani 0.436(7) 1 d G P A 2
H33B H 0.5799 0.6952 0.5888 0.034 Uiso 0.436(7) 1 calc R P A 2
C34B C 0.7364(6) 0.5407(4) 0.6099(3) 0.0325(16) Uani 0.436(7) 1 d G P A 2
H34B H 0.7821 0.5861 0.6263 0.039 Uiso 0.436(7) 1 calc R P A 2
C35B C 0.7897(5) 0.4095(4) 0.6081(3) 0.0327(17) Uani 0.436(7) 1 d G P A 2
H35B H 0.8718 0.3652 0.6233 0.039 Uiso 0.436(7) 1 calc R P A 2
C30A C 0.7367(3) 0.3370(2) 0.58673(17) 0.0161(4) Uani 0.564(7) 1 d . P A 1
C31A C 0.6033(2) 0.3899(3) 0.6059(3) 0.0273(11) Uani 0.564(7) 1 d G P A 1
H31A H 0.5471 0.3366 0.6169 0.033 Uiso 0.564(7) 1 calc R P A 1
C32A C 0.5523(2) 0.5209(3) 0.6091(3) 0.0337(12) Uani 0.564(7) 1 d G P A 1
H32A H 0.4611 0.5571 0.6222 0.040 Uiso 0.564(7) 1 calc R P A 1
C33A C 0.6345(3) 0.5989(2) 0.59299(19) 0.0284(6) Uani 0.564(7) 1 d G P A 1
H33A H 0.5996 0.6884 0.5951 0.034 Uiso 0.564(7) 1 calc R P A 1
C34A C 0.7678(3) 0.5460(3) 0.5738(2) 0.0299(11) Uani 0.564(7) 1 d G P A 1
H34A H 0.8240 0.5993 0.5628 0.036 Uiso 0.564(7) 1 calc R P A 1
C35A C 0.8189(2) 0.4150(3) 0.5706(2) 0.0257(11) Uani 0.564(7) 1 d G P A 1
H35A H 0.9100 0.3788 0.5575 0.031 Uiso 0.564(7) 1 calc R P A 1

loop_
_atom_site_aniso_label
_atom_site_aniso_U_11
_atom_site_aniso_U_22
_atom_site_aniso_U_33
_atom_site_aniso_U_23
_atom_site_aniso_U_13
_atom_site_aniso_U_12
Zr 0.01467(9) 0.01062(9) 0.01168(8) -0.00073(6) -0.00191(6) -0.00470(6)
Cl1 0.0175(2) 0.0319(3) 0.0360(3) -0.0035(2) -0.0079(2) -0.0083(2)
Cl2 0.0289(3) 0.0164(2) 0.0215(2) -0.00770(18) 0.00130(19) -0.00570(19)
Cl3 0.0292(3) 0.0192(2) 0.0215(2) -0.00846(18) -0.00403(19) -0.00730(19)
P1 0.0193(2) 0.0131(2) 0.0114(2) -0.00090(17) -0.00267(18) -0.00534(18)
P2 0.0174(2) 0.0111(2) 0.0139(2) -0.00147(17) -0.00210(18) -0.00646(18)
N 0.0162(7) 0.0108(7) 0.0132(7) 0.0003(6) -0.0025(6) -0.0049(6)
C2 0.0135(8) 0.0126(9) 0.0144(8) -0.0023(7) -0.0010(7) -0.0029(7)
C3 0.0135(8) 0.0127(9) 0.0160(9) -0.0030(7) -0.0009(7) -0.0036(7)
C4 0.0178(9) 0.0117(8) 0.0166(9) 0.0023(7) -0.0019(7) -0.0037(7)
C5 0.0166(9) 0.0163(9) 0.0143(9) 0.0003(7) -0.0036(7) -0.0025(7)
C6 0.0181(9) 0.0161(9) 0.0179(9) -0.0024(7) -0.0051(7) -0.0058(7)
C7 0.0140(8) 0.0131(9) 0.0158(9) -0.0012(7) -0.0019(7) -0.0041(7)
C8 0.0137(8) 0.0130(9) 0.0137(8) -0.0008(7) -0.0016(7) -0.0032(7)
C9 0.0170(9) 0.0168(9) 0.0166(9) -0.0026(7) -0.0033(7) -0.0067(7)
C10 0.0159(9) 0.0153(9) 0.0185(9) -0.0013(7) -0.0006(7) -0.0071(7)
C11 0.0185(9) 0.0133(9) 0.0154(9) 0.0019(7) -0.0013(7) -0.0045(7)
C12 0.0145(8) 0.0132(9) 0.0128(8) -0.0014(7) -0.0018(7) -0.0024(7)
C13 0.0124(8) 0.0123(8) 0.0149(8) -0.0025(7) -0.0002(7) -0.0027(7)
C14 0.0192(9) 0.0166(9) 0.0122(8) -0.0020(7) -0.0012(7) -0.0049(7)
C15 0.0186(9) 0.0107(8) 0.0187(9) -0.0021(7) -0.0034(7) -0.0046(7)
C16 0.0234(10) 0.0205(10) 0.0149(9) 0.0036(7) -0.0065(8) -0.0070(8)
C17 0.0465(14) 0.0342(13) 0.0255(11) 0.0070(10) -0.0211(10) -0.0203(11)
C18 0.0304(12) 0.0245(11) 0.0208(10) 0.0055(8) -0.0075(9) -0.0004(9)
C19 0.0308(12) 0.0361(13) 0.0160(10) -0.0001(9) -0.0032(8) -0.0093(10)
C20 0.0264(11) 0.0207(10) 0.0238(10) 0.0019(8) -0.0042(8) -0.0151(8)
C21 0.0412(13) 0.0309(12) 0.0313(12) -0.0004(10) -0.0090(10) -0.0255(11)
C22 0.0415(14) 0.0484(15) 0.0314(13) -0.0013(11) 0.0028(11) -0.0337(12)
C23 0.0391(14) 0.0179(11) 0.0619(17) -0.0017(11) -0.0134(12) -0.0128(10)
C24 0.0183(9) 0.0163(9) 0.0144(9) -0.0039(7) -0.0044(7) -0.0011(7)
C25 0.0282(11) 0.0243(11) 0.0193(10) -0.0010(8) -0.0064(8) -0.0096(9)
C26 0.0315(12) 0.0296(12) 0.0265(11) -0.0054(9) -0.0121(9) -0.0113(9)
C27 0.0279(11) 0.0286(11) 0.0192(10) -0.0096(8) -0.0105(8) 0.0003(9)
C28 0.0232(10) 0.0258(11) 0.0142(9) -0.0018(8) -0.0020(8) -0.0010(8)
C29 0.0213(10) 0.0195(10) 0.0163(9) -0.0013(7) -0.0036(7) -0.0042(8)
C36 0.0267(10) 0.0157(9) 0.0128(8) 0.0016(7) -0.0036(7) -0.0131(8)
C37 0.0338(12) 0.0178(10) 0.0276(11) -0.0016(8) -0.0123(9) -0.0088(9)
C38 0.0571(16) 0.0186(11) 0.0412(14) -0.0034(10) -0.0198(12) -0.0178(11)
C39 0.0487(15) 0.0374(13) 0.0293(12) 0.0027(10) -0.0134(11) -0.0326(12)
C40 0.0317(12) 0.0426(14) 0.0216(10) 0.0002(9) -0.0057(9) -0.0244(11)
C41 0.0262(11) 0.0282(11) 0.0198(10) -0.0032(8) -0.0015(8) -0.0149(9)
C42 0.0158(9) 0.0149(9) 0.0127(8) -0.0013(7) -0.0018(7) -0.0031(7)
C43 0.0217(10) 0.0174(9) 0.0187(9) -0.0026(7) -0.0022(7) -0.0078(8)
C44 0.0242(10) 0.0229(10) 0.0206(10) -0.0066(8) -0.0054(8) -0.0079(8)
C45 0.0216(10) 0.0292(11) 0.0142(9) -0.0031(8) -0.0038(8) -0.0037(8)
C46 0.0259(11) 0.0238(11) 0.0164(9) 0.0028(8) -0.0004(8) -0.0094(8)
C47 0.0225(10) 0.0174(9) 0.0191(9) -0.0010(7) -0.0026(8) -0.0078(8)
C30B 0.0206(11) 0.0146(9) 0.0113(9) -0.0006(7) -0.0028(8) -0.0035(8)
C31B 0.019(2) 0.022(3) 0.032(4) -0.001(2) -0.003(2) -0.0065(19)
C32B 0.018(2) 0.021(3) 0.039(4) 0.000(2) -0.002(2) 0.0041(19)
C33B 0.0394(16) 0.0151(10) 0.0247(12) -0.0045(9) -0.0047(11) 0.0006(10)
C34B 0.044(4) 0.014(3) 0.044(4) -0.009(3) -0.020(3) -0.004(2)
C35B 0.033(3) 0.019(3) 0.049(4) -0.013(3) -0.023(3) 0.004(2)
C30A 0.0206(11) 0.0146(9) 0.0113(9) -0.0006(7) -0.0028(8) -0.0035(8)
C31A 0.023(2) 0.022(2) 0.038(3) -0.0094(19) -0.0052(19) -0.0047(16)
C32A 0.025(2) 0.024(2) 0.045(3) -0.011(2) -0.004(2) 0.0037(17)
C33A 0.0394(16) 0.0151(10) 0.0247(12) -0.0045(9) -0.0047(11) 0.0006(10)
C34A 0.041(3) 0.019(2) 0.032(3) 0.005(2) -0.014(2) -0.0114(19)
C35A 0.024(2) 0.0177(19) 0.033(3) 0.0021(19) -0.0045(18) -0.0069(16)

loop_
_atom_type_symbol
_atom_type_description
_atom_type_scat_dispersion_real
_atom_type_scat_dispersion_imag
_atom_type_scat_source
C C 0.0033 0.0016 'International Tables Vol C Tables 4.2.6.8 and 6.1.1.4'
H H 0.0000 0.0000 'International Tables Vol C Tables 4.2.6.8 and 6.1.1.4'
Cl Cl 0.1484 0.1585 'International Tables Vol C Tables 4.2.6.8 and 6.1.1.4'
N N 0.0061 0.0033 'International Tables Vol C Tables 4.2.6.8 and 6.1.1.4'
P P 0.1023 0.0942 'International Tables Vol C Tables 4.2.6.8 and 6.1.1.4'
Zr Zr -2.9673 0.5597 'International Tables Vol C Tables 4.2.6.8 and 6.1.1.4'

loop_
_exptl_crystal_face_index_h
_exptl_crystal_face_index_k
_exptl_crystal_face_index_l
_exptl_crystal_face_perp_dist
_exptl_oxdiff_crystal_face_indexfrac_h
_exptl_oxdiff_crystal_face_indexfrac_k
_exptl_oxdiff_crystal_face_indexfrac_l
_exptl_oxdiff_crystal_face_x
_exptl_oxdiff_crystal_face_y
_exptl_oxdiff_crystal_face_z
-10 4 13 0.0435 -10.0056 3.9916 12.9917 -0.2506 0.5552 0.7902
9 -8 7 0.0740 8.9977 -8.0009 6.9977 -0.0954 0.2517 -0.9379
-9 8 -7 0.0870 -8.9977 8.0009 -6.9977 0.0954 -0.2517 0.9379
8 -1 -19 0.0423 8.0079 -0.9894 -18.9888 0.3428 -0.7961 -0.5192
-10 -10 -21 0.0379 -9.9923 -9.9933 -21.0123 0.9902 -0.0084 0.1123
10 10 21 0.0379 9.9923 9.9933 21.0123 -0.9902 0.0084 -0.1123

loop_
_geom_angle_atom_site_label_1
_geom_angle_atom_site_label_2
_geom_angle_atom_site_label_3
_geom_angle
Cl1 Zr Cl3 91.469(19)
Cl1 Zr P1 96.745(18)
Cl1 Zr P2 84.754(17)
Cl2 Zr Cl1 91.50(2)
Cl2 Zr Cl3 172.742(18)
Cl2 Zr P1 87.346(16)
Cl2 Zr P2 99.456(16)
Cl3 Zr P1 85.728(16)
Cl3 Zr P2 87.412(16)
P1 Zr P2 173.012(16)
N Zr Cl1 169.69(4)
N Zr Cl2 88.93(4)
N Zr Cl3 89.34(4)
N Zr P1 93.57(4)
N Zr P2 85.01(4)
C14 P1 Zr 96.52(6)
C14 P1 C30B 111.01(15)
C24 P1 Zr 119.77(7)
C24 P1 C14 106.16(9)
C24 P1 C30B 101.82(14)
C30B P1 Zr 120.76(13)
C30A P1 Zr 120.38(10)
C30A P1 C14 106.76(11)
C30A P1 C24 105.25(12)
C15 P2 Zr 100.57(6)
C36 P2 Zr 114.75(6)
C36 P2 C15 106.89(9)
C36 P2 C42 105.25(9)
C42 P2 Zr 122.90(6)
C42 P2 C15 104.95(9)
C2 N Zr 125.29(12)
C2 N C13 104.09(14)
C13 N Zr 116.53(11)
C3 C2 N 128.71(17)
C3 C2 C7 119.57(17)
C7 C2 N 111.68(16)
C2 C3 C15 122.04(16)
C4 C3 C2 117.67(17)
C4 C3 C15 120.23(17)
C3 C4 H4 118.1
C3 C4 C5 123.87(17)
C5 C4 H4 118.1
C4 C5 C16 118.79(17)
C6 C5 C4 117.69(17)
C6 C5 C16 123.52(18)
C5 C6 H6 120.0
C5 C6 C7 119.93(18)
C7 C6 H6 120.0
C2 C7 C8 106.27(16)
C6 C7 C2 121.17(17)
C6 C7 C8 132.54(17)
C9 C8 C7 131.89(17)
C9 C8 C13 121.86(17)
C13 C8 C7 106.21(16)
C8 C9 H9 120.3
C10 C9 C8 119.37(17)
C10 C9 H9 120.3
C9 C10 C11 117.80(17)
C9 C10 C20 123.44(18)
C11 C10 C20 118.70(17)
C10 C11 H11 117.8
C12 C11 C10 124.48(17)
C12 C11 H11 117.8
C11 C12 C13 116.80(17)
C11 C12 C14 118.89(16)
C13 C12 C14 124.20(17)
C8 C13 N 111.39(15)
C12 C13 N 129.18(17)
C12 C13 C8 119.20(17)
P1 C14 H14A 108.9
P1 C14 H14B 108.9
C12 C14 P1 113.49(13)
C12 C14 H14A 108.9
C12 C14 H14B 108.9
H14A C14 H14B 107.7
P2 C15 H15A 110.2
P2 C15 H15B 110.2
C3 C15 P2 107.77(12)
C3 C15 H15A 110.2
C3 C15 H15B 110.2
H15A C15 H15B 108.5
C5 C16 C18 109.53(17)
C17 C16 C5 112.32(16)
C17 C16 C18 108.10(18)
C17 C16 C19 108.26(18)
C19 C16 C5 109.40(16)
C19 C16 C18 109.18(17)
C16 C17 H17A 109.5
C16 C17 H17B 109.5
C16 C17 H17C 109.5
H17A C17 H17B 109.5
H17A C17 H17C 109.5
H17B C17 H17C 109.5
C16 C18 H18A 109.5
C16 C18 H18B 109.5
C16 C18 H18C 109.5
H18A C18 H18B 109.5
H18A C18 H18C 109.5
H18B C18 H18C 109.5
C16 C19 H19A 109.5
C16 C19 H19B 109.5
C16 C19 H19C 109.5
H19A C19 H19B 109.5
H19A C19 H19C 109.5
H19B C19 H19C 109.5
C10 C20 C23 107.58(17)
C21 C20 C10 112.56(17)
C21 C20 C22 108.23(19)
C21 C20 C23 108.7(2)
C22 C20 C10 110.53(18)
C22 C20 C23 109.2(2)
C20 C21 H21A 109.5
C20 C21 H21B 109.5
C20 C21 H21C 109.5
H21A C21 H21B 109.5
H21A C21 H21C 109.5
H21B C21 H21C 109.5
C20 C22 H22A 109.5
C20 C22 H22B 109.5
C20 C22 H22C 109.5
H22A C22 H22B 109.5
H22A C22 H22C 109.5
H22B C22 H22C 109.5
C20 C23 H23A 109.5
C20 C23 H23B 109.5
C20 C23 H23C 109.5
H23A C23 H23B 109.5
H23A C23 H23C 109.5
H23B C23 H23C 109.5
C25 C24 P1 120.20(15)
C25 C24 C29 119.65(18)
C29 C24 P1 120.14(15)
C24 C25 H25 120.1
C26 C25 C24 119.8(2)
C26 C25 H25 120.1
C25 C26 H26 119.8
C27 C26 C25 120.4(2)
C27 C26 H26 119.8
C26 C27 H27 120.1
C26 C27 C28 119.86(19)
C28 C27 H27 120.1
C27 C28 H28 119.8
C27 C28 C29 120.49(19)
C29 C28 H28 119.8
C24 C29 H29 120.1
C28 C29 C24 119.77(19)
C28 C29 H29 120.1
C37 C36 P2 121.46(16)
C37 C36 C41 119.28(19)
C41 C36 P2 119.26(15)
C36 C37 H37 120.0
C36 C37 C38 120.0(2)
C38 C37 H37 120.0
C37 C38 H38 119.9
C39 C38 C37 120.3(2)
C39 C38 H38 119.9
C38 C39 H39 119.9
C38 C39 C40 120.2(2)
C40 C39 H39 119.9
C39 C40 H40 120.0
C39 C40 C41 120.0(2)
C41 C40 H40 120.0
C36 C41 H41 119.9
C40 C41 C36 120.3(2)
C40 C41 H41 119.9
C43 C42 P2 119.49(14)
C43 C42 C47 119.23(17)
C47 C42 P2 121.23(15)
C42 C43 H43 119.9
C44 C43 C42 120.16(18)
C44 C43 H43 119.9
C43 C44 H44 119.8
C45 C44 C43 120.43(19)
C45 C44 H44 119.8
C44 C45 H45 120.1
C46 C45 C44 119.83(19)
C46 C45 H45 120.1
C45 C46 H46 119.8
C45 C46 C47 120.32(19)
C47 C46 H46 119.8
C42 C47 H47 120.0
C46 C47 C42 120.04(19)
C46 C47 H47 120.0
C31B C30B P1 119.0(2)
C31B C30B C35B 120.0
C35B C30B P1 121.0(2)
C30B C31B H31B 120.0
C32B C31B C30B 120.0
C32B C31B H31B 120.0
C31B C32B H32B 120.0
C31B C32B C33B 120.0
C33B C32B H32B 120.0
C32B C33B H33B 120.0
C32B C33B C34B 120.0
C34B C33B H33B 120.0
C33B C34B H34B 120.0
C35B C34B C33B 120.0
C35B C34B H34B 120.0
C30B C35B H35B 120.0
C34B C35B C30B 120.0
C34B C35B H35B 120.0
C31A C30A P1 115.34(17)
C31A C30A C35A 120.0
C35A C30A P1 124.66(17)
C30A C31A H31A 120.0
C32A C31A C30A 120.0
C32A C31A H31A 120.0
C31A C32A H32A 120.0
C31A C32A C33A 120.0
C33A C32A H32A 120.0
C32A C33A H33A 120.0
C32A C33A C34A 120.0
C34A C33A H33A 120.0
C33A C34A H34A 120.0
C35A C34A C33A 120.0
C35A C34A H34A 120.0
C30A C35A H35A 120.0
C34A C35A C30A 120.0
C34A C35A H35A 120.0

loop_
_geom_bond_atom_site_label_1
_geom_bond_atom_site_label_2
_geom_bond_distance
Zr Cl1 2.4182(5)
Zr Cl2 2.3985(5)
Zr Cl3 2.4427(5)
Zr P1 2.7608(5)
Zr P2 2.7708(5)
Zr N 2.1760(15)
P1 C14 1.836(2)
P1 C24 1.8179(19)
P1 C30B 1.860(3)
P1 C30A 1.804(2)
P2 C15 1.8372(19)
P2 C36 1.8119(19)
P2 C42 1.8207(19)
N C2 1.412(2)
N C13 1.417(2)
C2 C3 1.405(2)
C2 C7 1.408(3)
C3 C4 1.386(3)
C3 C15 1.504(3)
C4 H4 0.9500
C4 C5 1.409(3)
C5 C6 1.389(3)
C5 C16 1.532(3)
C6 H6 0.9500
C6 C7 1.402(3)
C7 C8 1.443(2)
C8 C9 1.398(3)
C8 C13 1.411(3)
C9 H9 0.9500
C9 C10 1.385(3)
C10 C11 1.405(3)
C10 C20 1.533(3)
C11 H11 0.9500
C11 C12 1.390(3)
C12 C13 1.411(2)
C12 C14 1.513(3)
C14 H14A 0.9900
C14 H14B 0.9900
C15 H15A 0.9900
C15 H15B 0.9900
C16 C17 1.530(3)
C16 C18 1.538(3)
C16 C19 1.531(3)
C17 H17A 0.9800
C17 H17B 0.9800
C17 H17C 0.9800
C18 H18A 0.9800
C18 H18B 0.9800
C18 H18C 0.9800
C19 H19A 0.9800
C19 H19B 0.9800
C19 H19C 0.9800
C20 C21 1.524(3)
C20 C22 1.526(3)
C20 C23 1.535(3)
C21 H21A 0.9800
C21 H21B 0.9800
C21 H21C 0.9800
C22 H22A 0.9800
C22 H22B 0.9800
C22 H22C 0.9800
C23 H23A 0.9800
C23 H23B 0.9800
C23 H23C 0.9800
C24 C25 1.393(3)
C24 C29 1.396(3)
C25 H25 0.9500
C25 C26 1.391(3)
C26 H26 0.9500
C26 C27 1.381(3)
C27 H27 0.9500
C27 C28 1.383(3)
C28 H28 0.9500
C28 C29 1.388(3)
C29 H29 0.9500
C36 C37 1.388(3)
C36 C41 1.395(3)
C37 H37 0.9500
C37 C38 1.390(3)
C38 H38 0.9500
C38 C39 1.378(4)
C39 H39 0.9500
C39 C40 1.379(4)
C40 H40 0.9500
C40 C41 1.385(3)
C41 H41 0.9500
C42 C43 1.393(3)
C42 C47 1.400(3)
C43 H43 0.9500
C43 C44 1.388(3)
C44 H44 0.9500
C44 C45 1.386(3)
C45 H45 0.9500
C45 C46 1.383(3)
C46 H46 0.9500
C46 C47 1.390(3)
C47 H47 0.9500
C30B C31B 1.3900
C30B C35B 1.3900
C31B H31B 0.9500
C31B C32B 1.3900
C32B H32B 0.9500
C32B C33B 1.3900
C33B H33B 0.9500
C33B C34B 1.3900
C34B H34B 0.9500
C34B C35B 1.3900
C35B H35B 0.9500
C30A C31A 1.3900
C30A C35A 1.3900
C31A H31A 0.9500
C31A C32A 1.3900
C32A H32A 0.9500
C32A C33A 1.3900
C33A H33A 0.9500
C33A C34A 1.3900
C34A H34A 0.9500
C34A C35A 1.3900
C35A H35A 0.9500

loop_
_geom_torsion_atom_site_label_1
_geom_torsion_atom_site_label_2
_geom_torsion_atom_site_label_3
_geom_torsion_atom_site_label_4
_geom_torsion
Zr P1 C14 C12 -57.74(13)
Zr P1 C24 C25 17.09(19)
Zr P1 C24 C29 -164.62(13)
Zr P1 C30B C31B -92.8(3)
Zr P1 C30B C35B 85.4(3)
Zr P1 C30A C31A -61.4(2)
Zr P1 C30A C35A 119.4(2)
Zr P2 C15 C3 68.26(12)
Zr P2 C36 C37 102.36(16)
Zr P2 C36 C41 -77.84(16)
Zr P2 C42 C43 -30.88(18)
Zr P2 C42 C47 151.56(13)
Zr N C2 C3 50.1(2)
Zr N C2 C7 -132.05(14)
Zr N C13 C8 136.36(13)
Zr N C13 C12 -49.2(2)
P1 C24 C25 C26 179.07(17)
P1 C24 C29 C28 -178.82(15)
P1 C30B C31B C32B 178.2(3)
P1 C30B C35B C34B -178.2(3)
P1 C30A C31A C32A -179.2(2)
P1 C30A C35A C34A 179.1(2)
P2 C36 C37 C38 178.63(17)
P2 C36 C41 C40 -178.42(16)
P2 C42 C43 C44 -176.97(15)
P2 C42 C47 C46 177.45(15)
N C2 C3 C4 -179.51(18)
N C2 C3 C15 -2.5(3)
N C2 C7 C6 177.96(17)
N C2 C7 C8 -3.6(2)
C2 N C13 C8 -5.9(2)
C2 N C13 C12 168.50(18)
C2 C3 C4 C5 -0.1(3)
C2 C3 C15 P2 -65.1(2)
C2 C7 C8 C9 -177.9(2)
C2 C7 C8 C13 -0.2(2)
C3 C2 C7 C6 -4.0(3)
C3 C2 C7 C8 174.45(16)
C3 C4 C5 C6 -1.5(3)
C3 C4 C5 C16 178.65(18)
C4 C3 C15 P2 111.85(17)
C4 C5 C6 C7 0.4(3)
C4 C5 C16 C17 -177.55(19)
C4 C5 C16 C18 62.3(2)
C4 C5 C16 C19 -57.3(2)
C5 C6 C7 C2 2.3(3)
C5 C6 C7 C8 -175.59(19)
C6 C5 C16 C17 2.6(3)
C6 C5 C16 C18 -117.5(2)
C6 C5 C16 C19 122.9(2)
C6 C7 C8 C9 0.3(4)
C6 C7 C8 C13 178.0(2)
C7 C2 C3 C4 2.8(3)
C7 C2 C3 C15 179.76(17)
C7 C8 C9 C10 175.67(19)
C7 C8 C13 N 3.9(2)
C7 C8 C13 C12 -171.16(16)
C8 C9 C10 C11 -4.2(3)
C8 C9 C10 C20 172.93(18)
C9 C8 C13 N -178.14(17)
C9 C8 C13 C12 6.8(3)
C9 C10 C11 C12 5.4(3)
C9 C10 C20 C21 8.5(3)
C9 C10 C20 C22 129.7(2)
C9 C10 C20 C23 -111.2(2)
C10 C11 C12 C13 -0.4(3)
C10 C11 C12 C14 -176.62(18)
C11 C10 C20 C21 -174.40(19)
C11 C10 C20 C22 -53.3(3)
C11 C10 C20 C23 65.9(2)
C11 C12 C13 N -179.64(18)
C11 C12 C13 C8 -5.6(3)
C11 C12 C14 P1 -113.47(17)
C13 N C2 C3 -172.04(18)
C13 N C2 C7 5.8(2)
C13 C8 C9 C10 -1.7(3)
C13 C12 C14 P1 70.6(2)
C14 P1 C24 C25 124.66(17)
C14 P1 C24 C29 -57.04(18)
C14 P1 C30B C31B 155.5(3)
C14 P1 C30B C35B -26.3(3)
C14 P1 C30A C31A -169.7(2)
C14 P1 C30A C35A 11.1(3)
C14 C12 C13 N -3.6(3)
C14 C12 C13 C8 170.41(17)
C15 P2 C36 C37 -8.19(19)
C15 P2 C36 C41 171.62(15)
C15 P2 C42 C43 82.62(17)
C15 P2 C42 C47 -94.93(17)
C15 C3 C4 C5 -177.12(17)
C16 C5 C6 C7 -179.81(18)
C20 C10 C11 C12 -171.86(18)
C24 P1 C14 C12 178.65(13)
C24 P1 C30B C31B 42.9(3)
C24 P1 C30B C35B -138.9(3)
C24 P1 C30A C31A 77.7(2)
C24 P1 C30A C35A -101.5(3)
C24 C25 C26 C27 -0.6(3)
C25 C24 C29 C28 -0.5(3)
C25 C26 C27 C28 0.2(3)
C26 C27 C28 C29 0.0(3)
C27 C28 C29 C24 0.1(3)
C29 C24 C25 C26 0.8(3)
C36 P2 C15 C3 -171.63(12)
C36 P2 C42 C43 -164.77(15)
C36 P2 C42 C47 17.68(18)
C36 C37 C38 C39 -0.2(3)
C37 C36 C41 C40 1.4(3)
C37 C38 C39 C40 1.3(4)
C38 C39 C40 C41 -1.1(3)
C39 C40 C41 C36 -0.2(3)
C41 C36 C37 C38 -1.2(3)
C42 P2 C15 C3 -60.19(14)
C42 P2 C36 C37 -119.42(17)
C42 P2 C36 C41 60.38(17)
C42 C43 C44 C45 -0.8(3)
C43 C42 C47 C46 -0.1(3)
C43 C44 C45 C46 0.3(3)
C44 C45 C46 C47 0.2(3)
C45 C46 C47 C42 -0.3(3)
C47 C42 C43 C44 0.6(3)
C30B P1 C14 C12 68.80(19)
C30B P1 C24 C25 -119.1(2)
C30B P1 C24 C29 59.2(2)
C30B P1 C30A C31A 35(2)
C30B P1 C30A C35A -145(3)
C30B C31B C32B C33B 0.0
C31B C30B C35B C34B 0.0
C31B C32B C33B C34B 0.0
C32B C33B C34B C35B 0.0
C33B C34B C35B C30B 0.0
C35B C30B C31B C32B 0.0
C30A P1 C14 C12 66.73(17)
C30A P1 C24 C25 -122.37(18)
C30A P1 C24 C29 55.92(19)
C30A P1 C30B C31B -179(100)
C30A P1 C30B C35B -1(2)
C30A C31A C32A C33A 0.0
C31A C30A C35A C34A 0.0
C31A C32A C33A C34A 0.0
C32A C33A C34A C35A 0.0
C33A C34A C35A C30A 0.0
C35A C30A C31A C32A 0.0
